data_4308677
loop_
_publ_author_name
'Timothy J. Boyle'
'Scott D. Bunge'
'Todd M. Alam'
'Gregory P. Holland'
'Thomas J. Headley'
'Gabriel Avilucea'

_publ_contact_author_name 'Timothy J. Boyle'
_publ_section_title
;
Cadmium Amido Alkoxide and Alkoxide Precursors for the Synthesis of
Nanocrystalline CdE (E = S, Se, Te)
;
_journal_name_full 'Inorganic Chemistry'
_journal_page_first 1309
_journal_page_last 1318
_journal_paper_doi 10.1021/ic0485155
_journal_volume 44
_journal_year 2005
_chemical_formula_moiety 'C52 H56 Cd2 N4 O4'
_chemical_formula_sum 'C52 H56 Cd2 N4 O4'
_chemical_formula_weight 1025.81
_chemical_name_common '(5) (Cd(DMP)2(py)2)2'
_chemical_name_systematic
;
?
;
_space_group_IT_number 15
_symmetry_cell_setting monoclinic
_symmetry_space_group_name_Hall '-C 2yc'
_symmetry_space_group_name_H-M 'C 1 2/c 1'
_atom_sites_solution_hydrogens geom
_atom_sites_solution_primary direct
_atom_sites_solution_secondary difmap
_audit_creation_method SHELXL-97
_cell_angle_alpha 90.00
_cell_angle_beta 99.469(5)
_cell_angle_gamma 90.00
_cell_formula_units_Z 4
_cell_length_a 21.819(7)
_cell_length_b 9.497(3)
_cell_length_c 22.736(7)
_cell_measurement_temperature 168(2)
_cell_volume 4647(3)
_computing_cell_refinement 'Bruker SMART'
_computing_data_collection 'Bruker SMART'
_computing_data_reduction 'Bruker SHELXTL'
_computing_molecular_graphics 'Bruker SHELXTL'
_computing_publication_material 'Bruker SHELXTL'
_computing_structure_refinement 'SHELXL-97 (Sheldrick, 1997)'
_computing_structure_solution 'SHELXS-97 (Sheldrick, 1990)'
_diffrn_ambient_temperature 168(2)
_diffrn_measured_fraction_theta_full 0.997
_diffrn_measured_fraction_theta_max 0.997
_diffrn_measurement_device_type 'CCD area detector'
_diffrn_measurement_method 'phi and omega scans'
_diffrn_radiation_monochromator graphite
_diffrn_radiation_source 'fine-focus sealed tube'
_diffrn_radiation_type MoK\a
_diffrn_radiation_wavelength 0.71073
_diffrn_reflns_av_R_equivalents 0.0433
_diffrn_reflns_av_sigmaI/netI 0.0418
_diffrn_reflns_limit_h_max 27
_diffrn_reflns_limit_h_min -27
_diffrn_reflns_limit_k_max 11
_diffrn_reflns_limit_k_min -11
_diffrn_reflns_limit_l_max 28
_diffrn_reflns_limit_l_min -27
_diffrn_reflns_number 18198
_diffrn_reflns_theta_full 26.40
_diffrn_reflns_theta_max 26.40
_diffrn_reflns_theta_min 1.82
_exptl_absorpt_coefficient_mu 0.964
_exptl_absorpt_correction_type none
_exptl_crystal_colour colorless
_exptl_crystal_density_diffrn 1.466
_exptl_crystal_density_method 'not measured'
_exptl_crystal_description rod
_exptl_crystal_F_000 2096
_exptl_crystal_size_max 0.10
_exptl_crystal_size_mid 0.03
_exptl_crystal_size_min 0.02
_refine_diff_density_max 0.881
_refine_diff_density_min -0.293
_refine_diff_density_rms 0.073
_refine_ls_extinction_method none
_refine_ls_goodness_of_fit_ref 1.034
_refine_ls_hydrogen_treatment mixed
_refine_ls_matrix_type full
_refine_ls_number_parameters 284
_refine_ls_number_reflns 4747
_refine_ls_number_restraints 0
_refine_ls_restrained_S_all 1.034
_refine_ls_R_factor_all 0.0537
_refine_ls_R_factor_gt 0.0333
_refine_ls_shift/su_max 0.004
_refine_ls_shift/su_mean 0.000
_refine_ls_structure_factor_coef Fsqd
_refine_ls_weighting_details 'calc w=1/[\s^2^(Fo^2^)+(0.0270P)^2^+5.2925P] where P=(Fo^2^+2Fc^2^)/3'
_refine_ls_weighting_scheme calc
_refine_ls_wR_factor_gt 0.0644
_refine_ls_wR_factor_ref 0.0700
_reflns_number_gt 3669
_reflns_number_total 4747
_reflns_threshold_expression >2sigma(I)
_cod_data_source_file ic0485155si20041027_111313_7.cif
_cod_data_source_block sdb050cc
_cod_depositor_comments
;
The following automatic conversions were performed:
'_symmetry_cell_setting' value 'Monoclinic' changed to 'monoclinic'
according to '/home/saulius/struct/CIF-dictionaries/cif_core.dic'
dictionary named 'cif_core.dic' version 2.4.1 from 2010-06-29.

Automatic conversion script
Id: cif_fix_enum 1527 2010-12-29 10:47:43Z saulius 
;
_cod_database_code 4308677

loop_
_symmetry_equiv_pos_as_xyz
'x, y, z'
'-x, y, -z+1/2'
'x+1/2, y+1/2, z'
'-x+1/2, y+1/2, -z+1/2'
'-x, -y, -z'
'x, -y, z-1/2'
'-x+1/2, -y+1/2, -z'
'x+1/2, -y+1/2, z-1/2'

loop_
_atom_site_label
_atom_site_type_symbol
_atom_site_fract_x
_atom_site_fract_y
_atom_site_fract_z
_atom_site_U_iso_or_equiv
_atom_site_adp_type
_atom_site_occupancy
_atom_site_symmetry_multiplicity
_atom_site_calc_flag
_atom_site_refinement_flags
_atom_site_disorder_assembly
_atom_site_disorder_group
Cd1 Cd 0.530210(10) 0.69237(2) 0.327312(9) 0.02735(7) Uani 1 1 d . . .
N1 N 0.63568(12) 0.7335(3) 0.37057(11) 0.0347(6) Uani 1 1 d . . .
N2 N 0.49125(12) 0.8678(3) 0.38370(11) 0.0317(6) Uani 1 1 d . . .
O1 O 0.52043(9) 0.5295(2) 0.39139(9) 0.0319(5) Uani 1 1 d . . .
O2 O 0.44041(9) 0.6858(2) 0.26215(8) 0.0305(4) Uani 1 1 d . . .
C1 C 0.56827(13) 0.4471(3) 0.41131(13) 0.0280(7) Uani 1 1 d . . .
C2 C 0.60207(15) 0.4651(3) 0.46961(14) 0.0337(7) Uani 1 1 d . . .
C3 C 0.65332(16) 0.3799(4) 0.48812(16) 0.0448(9) Uani 1 1 d . . .
H3 H 0.6767 0.3927 0.5268 0.054 Uiso 1 1 calc R . .
C4 C 0.67104(16) 0.2770(4) 0.45154(18) 0.0494(10) Uani 1 1 d . . .
H4 H 0.7064 0.2203 0.4650 0.059 Uiso 1 1 calc R . .
C5 C 0.63754(16) 0.2569(4) 0.39573(17) 0.0424(8) Uani 1 1 d . . .
H5 H 0.6496 0.1851 0.3709 0.051 Uiso 1 1 calc R . .
C6 C 0.58630(15) 0.3396(3) 0.37514(13) 0.0322(7) Uani 1 1 d . . .
C7 C 0.58251(16) 0.5789(4) 0.50855(14) 0.0447(9) Uani 1 1 d . . .
H7A H 0.5394 0.5628 0.5140 0.067 Uiso 1 1 calc R . .
H7B H 0.5857 0.6707 0.4896 0.067 Uiso 1 1 calc R . .
H7C H 0.6097 0.5775 0.5474 0.067 Uiso 1 1 calc R . .
C8 C 0.54935(17) 0.3215(3) 0.31382(14) 0.0437(8) Uani 1 1 d . . .
H8A H 0.5517 0.4080 0.2908 0.066 Uiso 1 1 calc R . .
H8B H 0.5059 0.3019 0.3169 0.066 Uiso 1 1 calc R . .
H8C H 0.5663 0.2428 0.2937 0.066 Uiso 1 1 calc R . .
C9 C 0.38462(13) 0.7212(3) 0.27762(12) 0.0293(7) Uani 1 1 d . . .
C10 C 0.36219(15) 0.8595(3) 0.26925(13) 0.0329(7) Uani 1 1 d . . .
C11 C 0.30524(16) 0.8934(4) 0.28472(16) 0.0481(9) Uani 1 1 d . . .
H11 H 0.2898 0.9867 0.2785 0.058 Uiso 1 1 calc R . .
C12 C 0.27037(17) 0.7943(4) 0.30901(17) 0.0558(10) Uani 1 1 d . . .
H12 H 0.2314 0.8190 0.3196 0.067 Uiso 1 1 calc R . .
C13 C 0.29302(15) 0.6589(4) 0.31772(16) 0.0462(9) Uani 1 1 d . . .
H13 H 0.2693 0.5908 0.3348 0.055 Uiso 1 1 calc R . .
C14 C 0.34942(14) 0.6195(3) 0.30217(13) 0.0318(7) Uani 1 1 d . . .
C15 C 0.39988(16) 0.9714(3) 0.24429(14) 0.0404(8) Uani 1 1 d . . .
H15A H 0.3924 0.9662 0.2006 0.061 Uiso 1 1 calc R . .
H15B H 0.4441 0.9563 0.2592 0.061 Uiso 1 1 calc R . .
H15C H 0.3876 1.0645 0.2569 0.061 Uiso 1 1 calc R . .
C16 C 0.37263(16) 0.4706(3) 0.31140(15) 0.0424(8) Uani 1 1 d . . .
H16A H 0.3442 0.4166 0.3318 0.064 Uiso 1 1 calc R . .
H16B H 0.4141 0.4710 0.3357 0.064 Uiso 1 1 calc R . .
H16C H 0.3747 0.4273 0.2727 0.064 Uiso 1 1 calc R . .
C17 C 0.65376(17) 0.8415(4) 0.40666(15) 0.0437(9) Uani 1 1 d . . .
H17 H 0.6233 0.9071 0.4146 0.052 Uiso 1 1 calc R . .
C18 C 0.71471(18) 0.8625(4) 0.43298(18) 0.0598(11) Uani 1 1 d . . .
H18 H 0.7260 0.9406 0.4586 0.072 Uiso 1 1 calc R . .
C19 C 0.75808(19) 0.7686(5) 0.4214(2) 0.0695(13) Uani 1 1 d . . .
H19 H 0.8005 0.7816 0.4383 0.083 Uiso 1 1 calc R . .
C20 C 0.74076(17) 0.6551(5) 0.38517(18) 0.0598(11) Uani 1 1 d . . .
H20 H 0.7705 0.5872 0.3776 0.072 Uiso 1 1 calc R . .
C21 C 0.67900(16) 0.6423(4) 0.36003(15) 0.0425(8) Uani 1 1 d . . .
H21 H 0.6669 0.5651 0.3341 0.051 Uiso 1 1 calc R . .
C26 C 0.45241(15) 0.8170(4) 0.41825(14) 0.0394(8) Uani 1 1 d . . .
H26 H 0.4479 0.7178 0.4211 0.047 Uiso 1 1 calc R . .
C25 C 0.41891(18) 0.9028(4) 0.44972(18) 0.0568(11) Uani 1 1 d . . .
H25 H 0.3912 0.8632 0.4734 0.068 Uiso 1 1 calc R . .
C24 C 0.42561(19) 1.0459(4) 0.44675(18) 0.0589(11) Uani 1 1 d . . .
H24 H 0.4028 1.1066 0.4683 0.071 Uiso 1 1 calc R . .
C23 C 0.46577(17) 1.1002(4) 0.41216(16) 0.0475(9) Uani 1 1 d . . .
H23 H 0.4715 1.1989 0.4094 0.057 Uiso 1 1 calc R . .
C22 C 0.49751(15) 1.0080(3) 0.38167(14) 0.0378(8) Uani 1 1 d . . .
H22 H 0.5254 1.0457 0.3578 0.045 Uiso 1 1 calc R . .

loop_
_atom_site_aniso_label
_atom_site_aniso_U_11
_atom_site_aniso_U_22
_atom_site_aniso_U_33
_atom_site_aniso_U_23
_atom_site_aniso_U_13
_atom_site_aniso_U_12
Cd1 0.02946(12) 0.02603(11) 0.02730(12) -0.00086(11) 0.00689(8) -0.00025(10)
N1 0.0352(15) 0.0371(15) 0.0322(15) -0.0013(12) 0.0065(12) -0.0050(12)
N2 0.0377(15) 0.0274(13) 0.0314(14) -0.0023(11) 0.0098(12) -0.0010(11)
O1 0.0346(12) 0.0287(11) 0.0333(12) 0.0040(9) 0.0080(9) 0.0025(9)
O2 0.0246(10) 0.0414(12) 0.0265(10) 0.0031(10) 0.0072(8) 0.0007(10)
C1 0.0265(16) 0.0261(16) 0.0330(17) 0.0062(13) 0.0094(13) -0.0041(12)
C2 0.0362(18) 0.0326(17) 0.0328(17) 0.0020(14) 0.0069(14) -0.0116(14)
C3 0.036(2) 0.045(2) 0.049(2) 0.0104(17) -0.0056(16) -0.0113(16)
C4 0.0325(19) 0.040(2) 0.073(3) 0.0109(19) -0.0003(18) 0.0034(15)
C5 0.040(2) 0.0297(17) 0.061(2) 0.0050(17) 0.0192(18) 0.0009(15)
C6 0.0405(18) 0.0274(17) 0.0307(16) 0.0042(13) 0.0116(14) -0.0020(13)
C7 0.051(2) 0.045(2) 0.0375(19) -0.0088(16) 0.0045(16) -0.0162(17)
C8 0.067(2) 0.0317(18) 0.0343(18) -0.0005(15) 0.0143(16) 0.0057(17)
C9 0.0253(16) 0.0408(19) 0.0219(15) 0.0014(13) 0.0044(12) -0.0007(13)
C10 0.0376(18) 0.0357(17) 0.0272(16) 0.0025(13) 0.0108(14) 0.0030(14)
C11 0.047(2) 0.046(2) 0.056(2) 0.0054(18) 0.0204(18) 0.0129(17)
C12 0.037(2) 0.068(3) 0.069(3) 0.006(2) 0.0267(18) 0.011(2)
C13 0.0346(19) 0.055(2) 0.053(2) 0.0065(18) 0.0187(16) -0.0051(16)
C14 0.0297(17) 0.0377(18) 0.0282(16) 0.0031(13) 0.0057(13) -0.0030(14)
C15 0.052(2) 0.0335(19) 0.0377(19) 0.0037(15) 0.0141(16) 0.0000(16)
C16 0.041(2) 0.040(2) 0.048(2) 0.0075(16) 0.0099(16) -0.0073(16)
C17 0.048(2) 0.042(2) 0.042(2) -0.0048(16) 0.0077(17) -0.0051(16)
C18 0.055(3) 0.054(2) 0.065(3) -0.011(2) -0.007(2) -0.017(2)
C19 0.037(2) 0.084(3) 0.082(3) 0.001(3) -0.005(2) -0.012(2)
C20 0.034(2) 0.080(3) 0.066(3) -0.004(2) 0.0093(19) 0.005(2)
C21 0.042(2) 0.048(2) 0.0373(19) 0.0000(16) 0.0064(16) -0.0018(17)
C26 0.047(2) 0.0329(18) 0.0411(18) -0.0019(16) 0.0156(15) -0.0010(16)
C25 0.067(3) 0.041(2) 0.073(3) -0.0051(19) 0.044(2) -0.0069(19)
C24 0.075(3) 0.040(2) 0.073(3) -0.013(2) 0.045(2) 0.004(2)
C23 0.057(2) 0.0325(19) 0.058(2) -0.0064(17) 0.0239(19) -0.0012(17)
C22 0.0409(19) 0.0342(18) 0.0410(19) -0.0018(15) 0.0148(15) -0.0005(15)

loop_
_atom_type_symbol
_atom_type_description
_atom_type_scat_dispersion_real
_atom_type_scat_dispersion_imag
_atom_type_scat_source
C C 0.0033 0.0016 'International Tables Vol C Tables 4.2.6.8 and 6.1.1.4'
H H 0.0000 0.0000 'International Tables Vol C Tables 4.2.6.8 and 6.1.1.4'
N N 0.0061 0.0033 'International Tables Vol C Tables 4.2.6.8 and 6.1.1.4'
O O 0.0106 0.0060 'International Tables Vol C Tables 4.2.6.8 and 6.1.1.4'
Cd Cd -0.8075 1.2024 'International Tables Vol C Tables 4.2.6.8 and 6.1.1.4'

loop_
_geom_angle_atom_site_label_1
_geom_angle_atom_site_label_2
_geom_angle_atom_site_label_3
_geom_angle
_geom_angle_site_symmetry_1
_geom_angle_site_symmetry_3
_geom_angle_publ_flag
O1 Cd1 O2 132.07(8) . 2_655 ?
O1 Cd1 O2 104.60(8) . . ?
O2 Cd1 O2 75.48(8) 2_655 . ?
O1 Cd1 N2 93.15(8) . . ?
O2 Cd1 N2 134.61(8) 2_655 . ?
O2 Cd1 N2 91.42(8) . . ?
O1 Cd1 N1 91.99(8) . . ?
O2 Cd1 N1 88.74(8) 2_655 . ?
O2 Cd1 N1 162.22(8) . . ?
N2 Cd1 N1 94.04(9) . . ?
C21 N1 C17 117.7(3) . . ?
C21 N1 Cd1 119.0(2) . . ?
C17 N1 Cd1 123.3(2) . . ?
C26 N2 C22 117.2(3) . . ?
C26 N2 Cd1 112.8(2) . . ?
C22 N2 Cd1 129.7(2) . . ?
C1 O1 Cd1 119.63(17) . . ?
C9 O2 Cd1 129.11(17) . 2_655 ?
C9 O2 Cd1 122.68(17) . . ?
Cd1 O2 Cd1 104.43(8) 2_655 . ?
O1 C1 C6 120.6(3) . . ?
O1 C1 C2 120.6(3) . . ?
C6 C1 C2 118.8(3) . . ?
C3 C2 C1 118.9(3) . . ?
C3 C2 C7 122.2(3) . . ?
C1 C2 C7 118.9(3) . . ?
C4 C3 C2 121.5(3) . . ?
C4 C3 H3 119.3 . . ?
C2 C3 H3 119.3 . . ?
C5 C4 C3 119.9(3) . . ?
C5 C4 H4 120.1 . . ?
C3 C4 H4 120.1 . . ?
C4 C5 C6 120.8(3) . . ?
C4 C5 H5 119.6 . . ?
C6 C5 H5 119.6 . . ?
C5 C6 C1 120.2(3) . . ?
C5 C6 C8 122.0(3) . . ?
C1 C6 C8 117.8(3) . . ?
C2 C7 H7A 109.5 . . ?
C2 C7 H7B 109.5 . . ?
H7A C7 H7B 109.5 . . ?
C2 C7 H7C 109.5 . . ?
H7A C7 H7C 109.5 . . ?
H7B C7 H7C 109.5 . . ?
C6 C8 H8A 109.5 . . ?
C6 C8 H8B 109.5 . . ?
H8A C8 H8B 109.5 . . ?
C6 C8 H8C 109.5 . . ?
H8A C8 H8C 109.5 . . ?
H8B C8 H8C 109.5 . . ?
O2 C9 C10 120.1(3) . . ?
O2 C9 C14 120.2(3) . . ?
C10 C9 C14 119.7(3) . . ?
C11 C10 C9 119.4(3) . . ?
C11 C10 C15 119.9(3) . . ?
C9 C10 C15 120.7(3) . . ?
C12 C11 C10 121.3(3) . . ?
C12 C11 H11 119.4 . . ?
C10 C11 H11 119.4 . . ?
C13 C12 C11 119.0(3) . . ?
C13 C12 H12 120.5 . . ?
C11 C12 H12 120.5 . . ?
C12 C13 C14 121.8(3) . . ?
C12 C13 H13 119.1 . . ?
C14 C13 H13 119.1 . . ?
C13 C14 C9 118.8(3) . . ?
C13 C14 C16 120.7(3) . . ?
C9 C14 C16 120.5(3) . . ?
C10 C15 H15A 109.5 . . ?
C10 C15 H15B 109.5 . . ?
H15A C15 H15B 109.5 . . ?
C10 C15 H15C 109.5 . . ?
H15A C15 H15C 109.5 . . ?
H15B C15 H15C 109.5 . . ?
C14 C16 H16A 109.5 . . ?
C14 C16 H16B 109.5 . . ?
H16A C16 H16B 109.5 . . ?
C14 C16 H16C 109.5 . . ?
H16A C16 H16C 109.5 . . ?
H16B C16 H16C 109.5 . . ?
N1 C17 C18 123.0(4) . . ?
N1 C17 H17 118.5 . . ?
C18 C17 H17 118.5 . . ?
C19 C18 C17 118.3(4) . . ?
C19 C18 H18 120.9 . . ?
C17 C18 H18 120.9 . . ?
C18 C19 C20 120.1(4) . . ?
C18 C19 H19 120.0 . . ?
C20 C19 H19 120.0 . . ?
C19 C20 C21 118.2(4) . . ?
C19 C20 H20 120.9 . . ?
C21 C20 H20 120.9 . . ?
N1 C21 C20 122.8(3) . . ?
N1 C21 H21 118.6 . . ?
C20 C21 H21 118.6 . . ?
N2 C26 C25 122.4(3) . . ?
N2 C26 H26 118.8 . . ?
C25 C26 H26 118.8 . . ?
C24 C25 C26 119.5(3) . . ?
C24 C25 H25 120.2 . . ?
C26 C25 H25 120.2 . . ?
C25 C24 C23 119.0(3) . . ?
C25 C24 H24 120.5 . . ?
C23 C24 H24 120.5 . . ?
C24 C23 C22 118.2(3) . . ?
C24 C23 H23 120.9 . . ?
C22 C23 H23 120.9 . . ?
N2 C22 C23 123.6(3) . . ?
N2 C22 H22 118.2 . . ?
C23 C22 H22 118.2 . . ?

loop_
_geom_bond_atom_site_label_1
_geom_bond_atom_site_label_2
_geom_bond_distance
_geom_bond_site_symmetry_2
_geom_bond_publ_flag
Cd1 O1 2.159(2) . ?
Cd1 O2 2.232(2) 2_655 ?
Cd1 O2 2.255(2) . ?
Cd1 N2 2.345(2) . ?
Cd1 N1 2.381(3) . ?
N1 C21 1.332(4) . ?
N1 C17 1.333(4) . ?
N2 C26 1.337(4) . ?
N2 C22 1.340(4) . ?
O1 C1 1.323(3) . ?
O2 C9 1.364(3) . ?
O2 Cd1 2.232(2) 2_655 ?
C1 C6 1.407(4) . ?
C1 C2 1.417(4) . ?
C2 C3 1.388(5) . ?
C2 C7 1.503(4) . ?
C3 C4 1.379(5) . ?
C3 H3 0.9500 . ?
C4 C5 1.370(5) . ?
C4 H4 0.9500 . ?
C5 C6 1.384(5) . ?
C5 H5 0.9500 . ?
C6 C8 1.501(4) . ?
C7 H7A 0.9800 . ?
C7 H7B 0.9800 . ?
C7 H7C 0.9800 . ?
C8 H8A 0.9800 . ?
C8 H8B 0.9800 . ?
C8 H8C 0.9800 . ?
C9 C10 1.404(4) . ?
C9 C14 1.405(4) . ?
C10 C11 1.384(4) . ?
C10 C15 1.511(4) . ?
C11 C12 1.381(5) . ?
C11 H11 0.9500 . ?
C12 C13 1.380(5) . ?
C12 H12 0.9500 . ?
C13 C14 1.386(4) . ?
C13 H13 0.9500 . ?
C14 C16 1.505(4) . ?
C15 H15A 0.9800 . ?
C15 H15B 0.9800 . ?
C15 H15C 0.9800 . ?
C16 H16A 0.9800 . ?
C16 H16B 0.9800 . ?
C16 H16C 0.9800 . ?
C17 C18 1.380(5) . ?
C17 H17 0.9500 . ?
C18 C19 1.357(6) . ?
C18 H18 0.9500 . ?
C19 C20 1.371(6) . ?
C19 H19 0.9500 . ?
C20 C21 1.380(5) . ?
C20 H20 0.9500 . ?
C21 H21 0.9500 . ?
C26 C25 1.372(5) . ?
C26 H26 0.9500 . ?
C25 C24 1.370(5) . ?
C25 H25 0.9500 . ?
C24 C23 1.371(5) . ?
C24 H24 0.9500 . ?
C23 C22 1.373(4) . ?
C23 H23 0.9500 . ?
C22 H22 0.9500 . ?
